data_2227617
loop_
_publ_author_name
'Khan, Islam Ullah'
'John, Peter'
'Iqbal, Haffsah'
'Sharif, Shahzad'
'Tiekink, Edward R. T.'

_publ_section_title
;
 2-(2,5-Dichlorobenzenesulfonamido)-3-methylbutanoic acid
;
_journal_coeditor_code HG2730
_journal_issue 11
_journal_name_full 'Acta Crystallographica Section E'
_journal_page_first o2888
_journal_paper_doi 10.1107/S1600536810041620
_journal_volume 66
_journal_year 2010
_chemical_formula_iupac 'C11 H13 Cl2 N O4 S'
_chemical_formula_moiety 'C11 H13 Cl2 N O4 S'
_chemical_formula_sum 'C11 H13 Cl2 N O4 S'
_chemical_formula_weight 326.18
_chemical_name_systematic
;
2-(2,5-Dichlorobenzenesulfonamido)-3-methylbutanoic acid
;
_space_group_IT_number 19
_symmetry_cell_setting orthorhombic
_symmetry_space_group_name_Hall 'P 2ac 2ab'
_symmetry_space_group_name_H-M 'P 21 21 21'
_atom_sites_solution_hydrogens geom
_atom_sites_solution_primary direct
_atom_sites_solution_secondary difmap
_audit_creation_method SHELXL-97
_cell_angle_alpha 90
_cell_angle_beta 90
_cell_angle_gamma 90
_cell_formula_units_Z 4
_cell_length_a 5.4584(2)
_cell_length_b 14.0623(6)
_cell_length_c 19.4545(8)
_cell_measurement_reflns_used 4852
_cell_measurement_temperature 293(2)
_cell_measurement_theta_max 25.1
_cell_measurement_theta_min 2.6
_cell_volume 1493.28(10)
_computing_cell_refinement 'SAINT (Bruker, 2007)'
_computing_data_collection 'APEX2 (Bruker, 2007)'
_computing_data_reduction 'SAINT (Bruker, 2007)'
_computing_molecular_graphics
;
ORTEP-3 (Farrugia, 1997) and DIAMOND (Brandenburg, 2006)
;
_computing_publication_material 'publCIF (Westrip, 2010)'
_computing_structure_refinement 'SHELXL97 (Sheldrick, 2008)'
_computing_structure_solution 'SHELXS97 (Sheldrick, 2008)'
_diffrn_ambient_temperature 293(2)
_diffrn_measured_fraction_theta_full 0.997
_diffrn_measured_fraction_theta_max 0.997
_diffrn_measurement_device_type 'Bruker APEXII CCD'
_diffrn_measurement_method '\f and \w scans'
_diffrn_radiation_monochromator graphite
_diffrn_radiation_source 'fine-focus sealed tube'
_diffrn_radiation_type MoK\a
_diffrn_radiation_wavelength 0.71073
_diffrn_reflns_av_R_equivalents 0.040
_diffrn_reflns_av_sigmaI/netI 0.036
_diffrn_reflns_limit_h_max 7
_diffrn_reflns_limit_h_min -5
_diffrn_reflns_limit_k_max 18
_diffrn_reflns_limit_k_min -18
_diffrn_reflns_limit_l_max 25
_diffrn_reflns_limit_l_min -25
_diffrn_reflns_number 14542
_diffrn_reflns_theta_full 27.5
_diffrn_reflns_theta_max 27.5
_diffrn_reflns_theta_min 3.5
_exptl_absorpt_coefficient_mu 0.582
_exptl_absorpt_correction_T_max 0.921
_exptl_absorpt_correction_T_min 0.805
_exptl_absorpt_correction_type multi-scan
_exptl_absorpt_process_details '(SADABS; Sheldrick, 1996)'
_exptl_crystal_colour colourless
_exptl_crystal_density_diffrn 1.451
_exptl_crystal_density_method 'not measured'
_exptl_crystal_description prism
_exptl_crystal_F_000 672
_exptl_crystal_size_max 0.19
_exptl_crystal_size_mid 0.13
_exptl_crystal_size_min 0.07
_refine_diff_density_max 0.61
_refine_diff_density_min -0.51
_refine_ls_abs_structure_details 'Flack (1983), 1415 Friedel pairs'
_refine_ls_abs_structure_Flack 0.09(8)
_refine_ls_extinction_method none
_refine_ls_goodness_of_fit_ref 1.00
_refine_ls_hydrogen_treatment mixed
_refine_ls_matrix_type full
_refine_ls_number_parameters 180
_refine_ls_number_reflns 3405
_refine_ls_number_restraints 2
_refine_ls_restrained_S_all 1.00
_refine_ls_R_factor_all 0.052
_refine_ls_R_factor_gt 0.041
_refine_ls_shift/su_max 0.001
_refine_ls_shift/su_max_lt 0.001
_refine_ls_shift/su_mean 0.000
_refine_ls_structure_factor_coef Fsqd
_refine_ls_weighting_details 'calc w=1/[\s^2^(Fo^2^)+(0.0887P)^2^] where P=(Fo^2^+2Fc^2^)/3'
_refine_ls_weighting_scheme calc
_refine_ls_wR_factor_gt 0.116
_refine_ls_wR_factor_ref 0.127
_reflns_number_gt 2876
_reflns_number_total 3405
_reflns_threshold_expression I>2\s(I)
_cod_data_source_file hg2730.cif
_cod_data_source_block I
_cod_original_sg_symbol_Hall 'P 2ac 2ab  '
_cod_database_code 2227617
_cod_database_fobs_code 2227617

loop_
_symmetry_equiv_pos_as_xyz
'x, y, z'
'x+1/2, -y+1/2, -z'
'-x, y+1/2, -z+1/2'
'-x+1/2, -y, z+1/2'

loop_
_atom_site_type_symbol
_atom_site_label
_atom_site_fract_x
_atom_site_fract_y
_atom_site_fract_z
_atom_site_U_iso_or_equiv
_atom_site_adp_type
_atom_site_calc_flag
_atom_site_refinement_flags
_atom_site_occupancy
_atom_site_disorder_assembly
_atom_site_disorder_group
Cl Cl1 0.36922(17) 0.23427(6) 0.14486(5) 0.0617(3) Uani d . 1 . .
Cl Cl2 1.2300(2) 0.15728(10) 0.34471(6) 0.0952(4) Uani d . 1 . .
S S1 0.59333(11) 0.01761(4) 0.15989(3) 0.03515(17) Uani d . 1 . .
O O1 0.3334(3) 0.01414(15) 0.16803(12) 0.0491(5) Uani d . 1 . .
O O2 0.7383(4) -0.06093(14) 0.18173(11) 0.0485(5) Uani d . 1 . .
O O3 1.1937(3) 0.12919(13) 0.00395(12) 0.0465(5) Uani d D 1 . .
H H3O 1.231(8) 0.1812(14) -0.0118(19) 0.070 Uiso d D 1 . .
O O4 0.8427(4) 0.19737(14) 0.03380(13) 0.0554(6) Uani d . 1 . .
N N1 0.6435(4) 0.03271(15) 0.07885(11) 0.0359(5) Uani d D 1 . .
H H1N 0.528(4) 0.0668(18) 0.0625(15) 0.043 Uiso d D 1 . .
C C1 0.7060(5) 0.11804(19) 0.20583(13) 0.0375(6) Uani d . 1 . .
C C2 0.6085(6) 0.2087(2) 0.19980(15) 0.0475(7) Uani d . 1 . .
C C3 0.6997(8) 0.2826(2) 0.23875(19) 0.0671(10) Uani d . 1 . .
H H3 0.6316 0.3430 0.2348 0.080 Uiso calc R 1 . .
C C4 0.8904(8) 0.2675(3) 0.28335(19) 0.0740(12) Uani d . 1 . .
H H4 0.9526 0.3172 0.3096 0.089 Uiso calc R 1 . .
C C5 0.9879(7) 0.1778(3) 0.28870(16) 0.0615(10) Uani d . 1 . .
C C6 0.8996(5) 0.1019(2) 0.25120(14) 0.0453(6) Uani d . 1 . .
H H6 0.9673 0.0416 0.2560 0.054 Uiso calc R 1 . .
C C7 0.8902(5) 0.02917(16) 0.05012(13) 0.0336(5) Uani d . 1 . .
H H7 1.0025 0.0063 0.0858 0.040 Uiso calc R 1 . .
C C8 0.9042(6) -0.0395(2) -0.01197(18) 0.0525(8) Uani d . 1 . .
H H8 1.0741 -0.0392 -0.0283 0.063 Uiso calc R 1 . .
C C9 0.7472(9) -0.0072(3) -0.0703(2) 0.0855(13) Uani d . 1 . .
H H9A 0.7767 -0.0468 -0.1097 0.128 Uiso calc R 1 . .
H H9B 0.7860 0.0576 -0.0815 0.128 Uiso calc R 1 . .
H H9C 0.5778 -0.0117 -0.0574 0.128 Uiso calc R 1 . .
C C10 0.8466(11) -0.1396(2) 0.0105(3) 0.103(2) Uani d . 1 . .
H H10A 0.6806 -0.1426 0.0266 0.155 Uiso calc R 1 . .
H H10B 0.9559 -0.1578 0.0468 0.155 Uiso calc R 1 . .
H H10C 0.8666 -0.1821 -0.0278 0.155 Uiso calc R 1 . .
C C11 0.9694(5) 0.12818(16) 0.02879(14) 0.0352(6) Uani d . 1 . .

loop_
_atom_site_aniso_label
_atom_site_aniso_U_11
_atom_site_aniso_U_22
_atom_site_aniso_U_33
_atom_site_aniso_U_12
_atom_site_aniso_U_13
_atom_site_aniso_U_23
Cl1 0.0687(5) 0.0524(4) 0.0638(5) 0.0192(4) 0.0005(4) 0.0038(4)
Cl2 0.0659(6) 0.1600(11) 0.0597(6) -0.0443(7) -0.0190(5) 0.0070(7)
S1 0.0295(3) 0.0337(3) 0.0422(3) -0.0026(2) 0.0021(3) 0.0031(3)
O1 0.0314(9) 0.0567(11) 0.0593(13) -0.0080(9) 0.0077(9) -0.0015(10)
O2 0.0518(11) 0.0383(10) 0.0553(12) 0.0021(9) -0.0007(10) 0.0110(8)
O3 0.0367(10) 0.0367(10) 0.0661(13) -0.0051(8) 0.0044(10) 0.0114(9)
O4 0.0589(13) 0.0357(9) 0.0717(15) 0.0117(9) 0.0111(11) 0.0116(10)
N1 0.0282(11) 0.0421(11) 0.0375(12) 0.0024(9) -0.0012(9) 0.0013(9)
C1 0.0346(13) 0.0432(14) 0.0347(13) -0.0069(11) 0.0054(11) -0.0010(11)
C2 0.0564(19) 0.0437(14) 0.0423(16) -0.0038(15) 0.0099(14) -0.0035(11)
C3 0.097(3) 0.0490(17) 0.055(2) -0.0171(19) 0.011(2) -0.0090(15)
C4 0.093(3) 0.074(2) 0.055(2) -0.042(2) 0.002(2) -0.0117(18)
C5 0.0509(19) 0.094(3) 0.0393(16) -0.0319(18) 0.0020(15) -0.0026(17)
C6 0.0367(14) 0.0618(16) 0.0375(14) -0.0073(14) 0.0050(12) 0.0050(12)
C7 0.0283(12) 0.0323(11) 0.0402(13) 0.0020(10) -0.0001(10) 0.0013(10)
C8 0.0497(17) 0.0456(15) 0.0623(19) -0.0054(14) 0.0187(16) -0.0146(13)
C9 0.086(3) 0.115(3) 0.056(2) -0.018(3) -0.005(2) -0.036(2)
C10 0.150(5) 0.0403(17) 0.119(4) -0.019(2) 0.050(4) -0.026(2)
C11 0.0336(13) 0.0321(12) 0.0399(13) 0.0004(10) -0.0042(11) 0.0024(10)

loop_
_atom_type_symbol
_atom_type_description
_atom_type_scat_dispersion_real
_atom_type_scat_dispersion_imag
_atom_type_scat_source
C C 0.0033 0.0016 'International Tables Vol C Tables 4.2.6.8 and 6.1.1.4'
H H 0.0000 0.0000 'International Tables Vol C Tables 4.2.6.8 and 6.1.1.4'
N N 0.0061 0.0033 'International Tables Vol C Tables 4.2.6.8 and 6.1.1.4'
O O 0.0106 0.0060 'International Tables Vol C Tables 4.2.6.8 and 6.1.1.4'
S S 0.1246 0.1234 'International Tables Vol C Tables 4.2.6.8 and 6.1.1.4'
Cl Cl 0.1484 0.1585 'International Tables Vol C Tables 4.2.6.8 and 6.1.1.4'

loop_
_geom_angle_atom_site_label_1
_geom_angle_atom_site_label_2
_geom_angle_atom_site_label_3
_geom_angle_site_symmetry_1
_geom_angle_site_symmetry_3
_geom_angle
_geom_angle_publ_flag
O2 S1 O1 . . 119.51(12) ?
O2 S1 N1 . . 107.41(12) ?
O1 S1 N1 . . 106.34(13) ?
O2 S1 C1 . . 105.87(13) ?
O1 S1 C1 . . 108.33(13) ?
N1 S1 C1 . . 109.10(12) ?
C11 O3 H3O . . 112(3) ?
C7 N1 S1 . . 121.76(17) ?
C7 N1 H1N . . 124(2) ?
S1 N1 H1N . . 108(2) ?
C2 C1 C6 . . 119.6(3) ?
C2 C1 S1 . . 123.7(2) ?
C6 C1 S1 . . 116.8(2) ?
C3 C2 C1 . . 120.5(3) ?
C3 C2 Cl1 . . 117.2(3) ?
C1 C2 Cl1 . . 122.3(2) ?
C4 C3 C2 . . 120.3(4) ?
C4 C3 H3 . . 119.8 ?
C2 C3 H3 . . 119.8 ?
C3 C4 C5 . . 119.0(3) ?
C3 C4 H4 . . 120.5 ?
C5 C4 H4 . . 120.5 ?
C6 C5 C4 . . 122.3(3) ?
C6 C5 Cl2 . . 118.0(3) ?
C4 C5 Cl2 . . 119.7(3) ?
C5 C6 C1 . . 118.3(3) ?
C5 C6 H6 . . 120.9 ?
C1 C6 H6 . . 120.9 ?
N1 C7 C11 . . 109.66(19) ?
N1 C7 C8 . . 111.5(2) ?
C11 C7 C8 . . 110.2(2) ?
N1 C7 H7 . . 108.5 ?
C11 C7 H7 . . 108.5 ?
C8 C7 H7 . . 108.5 ?
C9 C8 C10 . . 112.6(4) ?
C9 C8 C7 . . 112.0(3) ?
C10 C8 C7 . . 110.3(3) ?
C9 C8 H8 . . 107.2 ?
C10 C8 H8 . . 107.2 ?
C7 C8 H8 . . 107.2 ?
C8 C9 H9A . . 109.5 ?
C8 C9 H9B . . 109.5 ?
H9A C9 H9B . . 109.5 ?
C8 C9 H9C . . 109.5 ?
H9A C9 H9C . . 109.5 ?
H9B C9 H9C . . 109.5 ?
C8 C10 H10A . . 109.5 ?
C8 C10 H10B . . 109.5 ?
H10A C10 H10B . . 109.5 ?
C8 C10 H10C . . 109.5 ?
H10A C10 H10C . . 109.5 ?
H10B C10 H10C . . 109.5 ?
O4 C11 O3 . . 123.9(2) ?
O4 C11 C7 . . 124.0(2) ?
O3 C11 C7 . . 112.0(2) ?

loop_
_geom_bond_atom_site_label_1
_geom_bond_atom_site_label_2
_geom_bond_site_symmetry_2
_geom_bond_distance
_geom_bond_publ_flag
Cl1 C2 . 1.725(3) ?
Cl2 C5 . 1.737(4) ?
S1 O2 . 1.424(2) ?
S1 O1 . 1.4286(19) ?
S1 N1 . 1.614(2) ?
S1 C1 . 1.781(3) ?
O3 C11 . 1.317(3) ?
O3 H3o . 0.82(3) ?
O4 C11 . 1.197(3) ?
N1 C7 . 1.459(3) ?
N1 H1n . 0.853(10) ?
C1 C2 . 1.387(4) ?
C1 C6 . 1.395(4) ?
C2 C3 . 1.379(5) ?
C3 C4 . 1.372(6) ?
C3 H3 . 0.9300 ?
C4 C5 . 1.372(6) ?
C4 H4 . 0.9300 ?
C5 C6 . 1.380(5) ?
C6 H6 . 0.9300 ?
C7 C11 . 1.516(3) ?
C7 C8 . 1.549(4) ?
C7 H7 . 0.9800 ?
C8 C9 . 1.494(6) ?
C8 C10 . 1.506(5) ?
C8 H8 . 0.9800 ?
C9 H9A . 0.9600 ?
C9 H9B . 0.9600 ?
C9 H9C . 0.9600 ?
C10 H10A . 0.9600 ?
C10 H10B . 0.9600 ?
C10 H10C . 0.9600 ?

loop_
_geom_hbond_atom_site_label_D
_geom_hbond_atom_site_label_H
_geom_hbond_atom_site_label_A
_geom_hbond_site_symmetry_A
_geom_hbond_distance_DH
_geom_hbond_distance_HA
_geom_hbond_distance_DA
_geom_hbond_angle_DHA
O3 H3o O4 2_555 0.82(3) 1.86(2) 2.674(3) 171(3)
N1 H1n O3 1_455 0.85(2) 2.32(2) 3.161(3) 167(3)
C7 H7 O1 1_655 0.98 2.42 3.341(3) 157
C4 H4 O2 3_755 0.93 2.41 3.223(5) 146

loop_
_geom_torsion_atom_site_label_1
_geom_torsion_atom_site_label_2
_geom_torsion_atom_site_label_3
_geom_torsion_atom_site_label_4
_geom_torsion_site_symmetry_1
_geom_torsion_site_symmetry_2
_geom_torsion_site_symmetry_3
_geom_torsion_site_symmetry_4
_geom_torsion
_geom_torsion_publ_flag
O2 S1 N1 C7 . . . . -44.1(2) ?
O1 S1 N1 C7 . . . . -173.12(18) ?
C1 S1 N1 C7 . . . . 70.2(2) ?
O2 S1 C1 C2 . . . . -178.7(2) ?
O1 S1 C1 C2 . . . . -49.4(3) ?
N1 S1 C1 C2 . . . . 66.0(3) ?
O2 S1 C1 C6 . . . . -0.2(2) ?
O1 S1 C1 C6 . . . . 129.1(2) ?
N1 S1 C1 C6 . . . . -115.5(2) ?
C6 C1 C2 C3 . . . . -0.7(4) ?
S1 C1 C2 C3 . . . . 177.8(3) ?
C6 C1 C2 Cl1 . . . . -180.0(2) ?
S1 C1 C2 Cl1 . . . . -1.6(4) ?
C1 C2 C3 C4 . . . . 0.8(5) ?
Cl1 C2 C3 C4 . . . . -179.8(3) ?
C2 C3 C4 C5 . . . . -0.2(6) ?
C3 C4 C5 C6 . . . . -0.6(6) ?
C3 C4 C5 Cl2 . . . . 179.8(3) ?
C4 C5 C6 C1 . . . . 0.8(5) ?
Cl2 C5 C6 C1 . . . . -179.6(2) ?
C2 C1 C6 C5 . . . . -0.1(4) ?
S1 C1 C6 C5 . . . . -178.7(2) ?
S1 N1 C7 C11 . . . . -108.9(2) ?
S1 N1 C7 C8 . . . . 128.8(2) ?
N1 C7 C8 C9 . . . . 63.4(3) ?
C11 C7 C8 C9 . . . . -58.6(3) ?
N1 C7 C8 C10 . . . . -62.8(4) ?
C11 C7 C8 C10 . . . . 175.2(3) ?
N1 C7 C11 O4 . . . . -1.6(4) ?
C8 C7 C11 O4 . . . . 121.4(3) ?
N1 C7 C11 O3 . . . . 178.5(2) ?
C8 C7 C11 O3 . . . . -58.4(3) ?

loop_
_cod_related_entry_id
_cod_related_entry_database
_cod_related_entry_code
1 ChemSpider 30656258
